data_1573535
loop_
_publ_author_name
'Ndiaye-Gueye, Mboss\'e'
'Traor\'e, Bocar'
'Thiam, Ibrahima Elhadji'
'Diouf, Ousmane'
'Wenger, Emmanuel'
'Sall, Abdou Salam'
'Lecomte, Claude'
'Gaye, Mohamed'

_journal_coeditor_code PK2715
_journal_paper_doi 10.1107/S2056989024012349
_journal_year 2024
_chemical_formula_iupac '[La2 (C2 H3 O2)4 (C11 H10 N4) (H2 O1)4] (N1 O3)2, 0.5H2 O'
_chemical_formula_moiety 'C30 H40 La2 N8 O12 2+, 2(N1 O3 -), 0.5(H2 O)'
_chemical_formula_sum 'C30 H41 La2 N10 O18.5'
_chemical_formula_weight 1115.55
_chemical_name_systematic
;Di-\m-acetato-\k^4^<i>O</i>:<i>O'</i>-bis{(acetato-\k^2^<i>O</i>,<i>O</i>')tetraaqua[1-(pyridin-2-ylmethylidene-\k<i>N</i>)-2-(pyridin-2-yl-\k<i>N</i>)hydrazine-\k<i>N</i>^1^]lanthanum(III)}
dinitrate hemihydrate
;
_space_group_crystal_system monoclinic
_space_group_IT_number 14
_space_group_name_Hall '-P 2ybc'
_space_group_name_H-M_alt 'P 1 21/c 1'
_atom_sites_solution_hydrogens mixed
_audit_creation_method
;
Olex2 1.5
(compiled 2024.02.16 svn.r378c4104 for OlexSys, GUI svn.r6928)
;
_cell_angle_alpha 90
_cell_angle_beta 114.213(3)
_cell_angle_gamma 90
_cell_formula_units_Z 2
_cell_length_a 11.1170(11)
_cell_length_b 17.8366(19)
_cell_length_c 11.8094(12)
_cell_measurement_reflns_used 21184
_cell_measurement_temperature 293(2)
_cell_measurement_theta_max 29.4120
_cell_measurement_theta_min 2.6650
_cell_volume 2135.7(4)
_computing_cell_refinement
;
<i>APEX5</i> (Bruker, 2023)
;
_computing_data_collection
;
<i>APEX5</i> (Bruker, 2023)
;
_computing_data_reduction
;
<i>APEX5</i> (Bruker, 2023)
;
_computing_molecular_graphics
;
Olex2 (Dolomanov <i>et al.</i>, 2009)
;
_computing_publication_material
;
Olex2 (Dolomanov <i>et al.</i>, 2009)
;
_computing_structure_refinement
;
SHELXL (Sheldrick, 2015b)
;
_computing_structure_solution
;
<i>SHELXT</i> (Sheldrick, 2015a)
;
_diffrn_ambient_temperature 293(2)
_diffrn_detector_area_resol_mean 10
_diffrn_measured_fraction_theta_full 0.999
_diffrn_measured_fraction_theta_max 0.995
_diffrn_measurement_device_type 'Bruker X8'
_diffrn_measurement_method
;
Single crystals were positioned at 35, 40, 35, and 28 mm
from the detector
;
_diffrn_radiation_type MoK\a
_diffrn_radiation_wavelength 0.71073
_diffrn_reflns_av_R_equivalents 0.0841
_diffrn_reflns_av_unetI/netI 0.0671
_diffrn_reflns_limit_h_max 18
_diffrn_reflns_limit_h_min -16
_diffrn_reflns_limit_k_max 29
_diffrn_reflns_limit_k_min -29
_diffrn_reflns_limit_l_max 19
_diffrn_reflns_limit_l_min -19
_diffrn_reflns_number 72063
_diffrn_reflns_theta_full 25.242
_diffrn_reflns_theta_max 36.434
_diffrn_reflns_theta_min 2.209
_exptl_absorpt_coefficient_mu 2.057
_exptl_absorpt_correction_T_max 0.4235
_exptl_absorpt_correction_T_min 0.2151
_exptl_absorpt_correction_type numerical
_exptl_absorpt_process_details
;
(SADABS; Krause et al., 2015)
;
_exptl_crystal_colour 'metallic yellowish yellow'
_exptl_crystal_density_diffrn 1.735
_exptl_crystal_description block
_exptl_crystal_F_000 1106
_exptl_crystal_size_max 0.2
_exptl_crystal_size_mid 0.2
_exptl_crystal_size_min 0.1
_refine_diff_density_max 1.262
_refine_diff_density_min -0.945
_refine_ls_extinction_coef 0.00071(13)
_refine_ls_extinction_expression Fc^*^=kFc[1+0.001xFc^2^\l^3^/sin(2\q)]^-1/4^
_refine_ls_extinction_method
;
SHELXL (Sheldrick, 2015b)
;
_refine_ls_goodness_of_fit_ref 1.041
_refine_ls_hydrogen_treatment mixed
_refine_ls_matrix_type full
_refine_ls_number_parameters 451
_refine_ls_number_reflns 10392
_refine_ls_number_restraints 781
_refine_ls_restrained_S_all 1.008
_refine_ls_R_factor_all 0.0774
_refine_ls_R_factor_gt 0.0387
_refine_ls_shift/su_max 0.003
_refine_ls_shift/su_mean 0.000
_refine_ls_structure_factor_coef Fsqd
_refine_ls_weighting_details 'w=1/[\s^2^(Fo^2^)+(0.0112P)^2^+1.5461P] where P=(Fo^2^+2Fc^2^)/3'
_refine_ls_weighting_scheme calc
_refine_ls_wR_factor_gt 0.0572
_refine_ls_wR_factor_ref 0.0638
_reflns_number_gt 7368
_reflns_number_total 10392
_reflns_threshold_expression 'I > 2\s(I)'
_cod_data_source_file pk2715.cif
_cod_data_source_block I
_cod_original_formula_sum 'C30 H41 La2 N10 O18.50'
_cod_database_code 1573535
_shelx_space_group_comment
;
The symmetry employed for this shelxl refinement is uniquely defined
by the following loop, which should always be used as a source of
symmetry information in preference to the above space-group names.
They are only intended as comments.
;
_shelx_estimated_absorpt_t_min 0.684
_shelx_estimated_absorpt_t_max 0.821

loop_
_space_group_symop_operation_xyz
'x, y, z'
'-x, y+1/2, -z+1/2'
'-x, -y, -z'
'x, -y-1/2, z-1/2'

loop_
_atom_site_type_symbol
_atom_site_label
_atom_site_fract_x
_atom_site_fract_y
_atom_site_fract_z
_atom_site_U_iso_or_equiv
_atom_site_adp_type
_atom_site_calc_flag
_atom_site_occupancy
_atom_site_disorder_assembly
_atom_site_disorder_group
La La1 0.56737(2) 0.95905(2) 0.20467(2) 0.01520(3) Uani d 1 . .
O O1 0.71353(15) 0.84746(8) 0.31638(13) 0.0207(3) Uani d 1 . .
H H1A 0.737(2) 0.8335(14) 0.3831(15) 0.031 Uiso d 1 . .
H H1B 0.753(2) 0.8249(13) 0.289(2) 0.031 Uiso d 1 . .
O O2 0.52181(16) 0.84992(8) 0.05463(13) 0.0247(3) Uani d 1 . .
H H2A 0.490(2) 0.8580(14) -0.0147(14) 0.037 Uiso d 1 . .
H H2B 0.574(2) 0.8205(13) 0.062(2) 0.037 Uiso d 1 . .
O O3 0.77181(16) 0.96048(9) 0.16251(13) 0.0295(3) Uani d 1 . .
O O4 0.57600(14) 1.10181(8) 0.18261(12) 0.0218(3) Uani d 1 . .
O O5 0.46089(19) 1.06485(10) 0.28544(14) 0.0360(4) Uani d 1 . .
C C12 0.5029(2) 1.11655(12) 0.23852(17) 0.0263(5) Uani d 1 . .
C C13 0.4664(3) 1.19661(14) 0.2475(2) 0.0449(7) Uani d 1 . .
H H13A 0.431738 1.218889 0.166320 0.067 Uiso calc 1 . .
H H13B 0.543322 1.223772 0.300997 0.067 Uiso calc 1 . .
H H13C 0.400921 1.198418 0.280778 0.067 Uiso calc 1 . .
O O10 0.37451(14) 0.99521(9) 0.01294(13) 0.0248(3) Uani d 1 . .
C C14 0.2633(2) 1.02384(12) -0.05024(18) 0.0207(4) Uani d 1 . .
C C15 0.1712(3) 1.04094(18) 0.0093(2) 0.0452(7) Uani d 1 . .
H H15A 0.104232 1.002998 -0.012831 0.068 Uiso calc 1 . .
H H15B 0.130825 1.088904 -0.018859 0.068 Uiso calc 1 . .
H H15C 0.219407 1.041944 0.097847 0.068 Uiso calc 1 . .
N N1 0.7389(8) 1.0127(6) 0.4165(8) 0.0154(11) Uani d 0.547(8) A 1
C C1 0.8351(10) 1.0594(7) 0.4194(8) 0.0221(14) Uani d 0.547(8) A 1
H H1 0.837759 1.072530 0.344276 0.026 Uiso calc 0.547(8) A 1
C C2 0.9305(7) 1.0891(5) 0.5271(6) 0.0234(12) Uani d 0.547(8) A 1
H H2 0.993945 1.122342 0.524696 0.028 Uiso calc 0.547(8) A 1
C C3 0.9276(6) 1.0672(4) 0.6394(5) 0.0228(10) Uani d 0.547(8) A 1
H H3 0.990764 1.085119 0.714130 0.027 Uiso calc 0.547(8) A 1
C C4 0.8317(6) 1.0194(3) 0.6390(5) 0.0207(10) Uani d 0.547(8) A 1
H H4 0.828457 1.004507 0.713141 0.025 Uiso calc 0.547(8) A 1
C C5 0.7388(6) 0.9932(4) 0.5261(5) 0.0123(9) Uani d 0.547(8) A 1
N N2 0.6401(5) 0.9460(4) 0.5246(6) 0.0156(10) Uani d 0.547(8) A 1
H H2C 0.637201 0.932701 0.593393 0.019 Uiso calc 0.547(8) A 1
N N3 0.5482(6) 0.9206(4) 0.4163(6) 0.0154(10) Uani d 0.547(8) A 1
C C6 0.4571(7) 0.8775(4) 0.4207(6) 0.0175(10) Uani d 0.547(8) A 1
H H6 0.455719 0.865341 0.496698 0.021 Uiso calc 0.547(8) A 1
C C7 0.3572(5) 0.8483(3) 0.3071(5) 0.0192(9) Uani d 0.547(8) A 1
C C8 0.2639(6) 0.7974(3) 0.3128(6) 0.0279(11) Uani d 0.547(8) A 1
H H8 0.266593 0.781473 0.388808 0.034 Uiso calc 0.547(8) A 1
C C9 0.1675(5) 0.7714(3) 0.2022(7) 0.0344(13) Uani d 0.547(8) A 1
H H9 0.104301 0.737475 0.202871 0.041 Uiso calc 0.547(8) A 1
C C10 0.1663(5) 0.7966(3) 0.0905(6) 0.0344(12) Uani d 0.547(8) A 1
H H10 0.101955 0.780214 0.015203 0.041 Uiso calc 0.547(8) A 1
C C11 0.2632(6) 0.8466(4) 0.0937(6) 0.0273(12) Uani d 0.547(8) A 1
H H11 0.262204 0.863073 0.018597 0.033 Uiso calc 0.547(8) A 1
N N4 0.3581(6) 0.8727(3) 0.1988(5) 0.0187(9) Uani d 0.547(8) A 1
N N1' 0.3780(8) 0.8785(5) 0.2388(6) 0.0239(13) Uani d 0.453(8) A 2
C C1' 0.2781(9) 0.8502(5) 0.1387(7) 0.0324(15) Uani d 0.453(8) A 2
H H1' 0.271747 0.863508 0.060346 0.039 Uiso calc 0.453(8) A 2
C C2' 0.1839(8) 0.8019(5) 0.1470(8) 0.0418(16) Uani d 0.453(8) A 2
H H2' 0.113781 0.784576 0.076477 0.050 Uiso calc 0.453(8) A 2
C C3' 0.1993(8) 0.7806(4) 0.2654(9) 0.0414(16) Uani d 0.453(8) A 2
H H3' 0.140352 0.746774 0.274681 0.050 Uiso calc 0.453(8) A 2
C C4' 0.2991(7) 0.8087(4) 0.3674(8) 0.0328(14) Uani d 0.453(8) A 2
H H4' 0.308199 0.795176 0.446545 0.039 Uiso calc 0.453(8) A 2
C C5' 0.3880(7) 0.8582(4) 0.3514(7) 0.0202(11) Uani d 0.453(8) A 2
N N2' 0.4887(7) 0.8877(4) 0.4527(6) 0.0202(12) Uani d 0.453(8) A 2
H H2'A 0.493246 0.878841 0.525905 0.024 Uiso calc 0.453(8) A 2
N N3' 0.5807(7) 0.9306(5) 0.4385(7) 0.0145(12) Uani d 0.453(8) A 2
C C6' 0.6765(8) 0.9552(6) 0.5382(8) 0.0174(13) Uani d 0.453(8) A 2
H H6' 0.680870 0.941845 0.615935 0.021 Uiso calc 0.453(8) A 2
C C7' 0.7762(7) 1.0032(5) 0.5286(7) 0.0178(13) Uani d 0.453(8) A 2
C C8' 0.8745(7) 1.0334(4) 0.6364(6) 0.0236(13) Uani d 0.453(8) A 2
H H8' 0.879996 1.020580 0.714666 0.028 Uiso calc 0.453(8) A 2
C C9' 0.9619(8) 1.0821(4) 0.6225(7) 0.0286(14) Uani d 0.453(8) A 2
H H9' 1.027339 1.103938 0.691992 0.034 Uiso calc 0.453(8) A 2
C C10' 0.9537(9) 1.0992(6) 0.5056(8) 0.0290(16) Uani d 0.453(8) A 2
H H10' 1.013469 1.131946 0.495294 0.035 Uiso calc 0.453(8) A 2
C C11' 0.8542(12) 1.0663(8) 0.4037(10) 0.0228(17) Uani d 0.453(8) A 2
H H11' 0.848158 1.078181 0.324895 0.027 Uiso calc 0.453(8) A 2
N N4' 0.7676(9) 1.0191(7) 0.4134(9) 0.0162(14) Uani d 0.453(8) A 2
N N5 0.8120(3) 0.7717(2) 0.6227(3) 0.0278(7) Uani d 0.826(9) B 1
O O6 0.8757(3) 0.8140(3) 0.5847(4) 0.0629(13) Uani d 0.826(9) B 1
O O7 0.6941(4) 0.7636(2) 0.5548(5) 0.0405(8) Uani d 0.826(9) B 1
O O8 0.8623(4) 0.7415(2) 0.7271(3) 0.0445(10) Uani d 0.826(9) B 1
N N5' 0.8000(16) 0.7501(9) 0.5993(15) 0.0278(7) Uani d 0.174(9) B 2
O O6' 0.8688(15) 0.7717(12) 0.5480(17) 0.0629(13) Uani d 0.174(9) B 2
O O7' 0.6816(18) 0.7484(13) 0.543(3) 0.0405(8) Uani d 0.174(9) B 2
O O8' 0.854(2) 0.7191(12) 0.7010(16) 0.0445(10) Uani d 0.174(9) B 2
O O9 0.0421(9) 0.8898(6) -0.1673(8) 0.062(3) Uani d 0.25 . .
H H9A 0.016(14) 0.907(8) -0.232(6) 0.093 Uiso d 0.25 . .
H H9B -0.010(11) 0.861(7) -0.170(13) 0.093 Uiso d 0.25 . .

loop_
_atom_site_aniso_label
_atom_site_aniso_U_11
_atom_site_aniso_U_22
_atom_site_aniso_U_33
_atom_site_aniso_U_12
_atom_site_aniso_U_13
_atom_site_aniso_U_23
La1 0.01924(6) 0.01380(5) 0.01228(5) 0.00382(5) 0.00618(4) 0.00176(4)
O1 0.0285(8) 0.0184(7) 0.0151(6) 0.0072(6) 0.0089(6) 0.0030(5)
O2 0.0375(9) 0.0191(7) 0.0136(6) 0.0035(6) 0.0064(6) 0.0031(5)
O3 0.0304(8) 0.0409(9) 0.0196(7) 0.0064(7) 0.0127(6) 0.0083(7)
O4 0.0318(8) 0.0186(7) 0.0125(6) 0.0045(6) 0.0064(6) 0.0011(5)
O5 0.0626(12) 0.0311(9) 0.0273(8) 0.0265(8) 0.0317(8) 0.0145(7)
C12 0.0427(13) 0.0244(11) 0.0113(8) 0.0151(10) 0.0105(8) 0.0025(7)
C13 0.083(2) 0.0246(13) 0.0345(13) 0.0207(13) 0.0311(14) 0.0021(10)
O10 0.0201(7) 0.0258(8) 0.0238(7) 0.0059(6) 0.0043(6) 0.0010(6)
C14 0.0190(9) 0.0258(11) 0.0193(9) 0.0010(8) 0.0098(8) 0.0030(7)
C15 0.0315(13) 0.078(2) 0.0347(13) 0.0181(14) 0.0220(11) 0.0165(14)
N1 0.015(3) 0.019(2) 0.0153(16) -0.002(2) 0.0085(18) -0.0007(13)
C1 0.025(3) 0.027(3) 0.018(2) -0.004(2) 0.0123(18) 0.0013(18)
C2 0.022(3) 0.023(3) 0.026(2) -0.0031(18) 0.0110(18) -0.0020(18)
C3 0.018(3) 0.026(3) 0.0196(19) -0.0020(19) 0.0038(17) -0.0042(18)
C4 0.019(2) 0.025(2) 0.0144(16) -0.0004(18) 0.0029(17) -0.0022(15)
C5 0.011(2) 0.015(2) 0.0098(14) 0.0023(17) 0.0035(17) -0.0005(13)
N2 0.017(2) 0.019(2) 0.012(2) -0.0026(18) 0.0074(19) 0.0022(15)
N3 0.016(3) 0.014(2) 0.015(2) 0.0019(17) 0.0041(18) -0.0014(15)
C6 0.020(3) 0.018(2) 0.017(3) -0.0020(19) 0.010(2) 0.0026(19)
C7 0.017(2) 0.0185(19) 0.022(2) -0.0021(15) 0.0081(18) -0.0042(17)
C8 0.027(3) 0.026(2) 0.033(3) -0.0114(19) 0.014(2) -0.003(2)
C9 0.025(2) 0.035(3) 0.043(3) -0.0134(19) 0.013(2) -0.006(2)
C10 0.025(2) 0.034(2) 0.039(3) -0.0091(18) 0.008(2) -0.006(2)
C11 0.021(2) 0.030(2) 0.023(2) -0.0069(17) 0.001(2) -0.003(2)
N4 0.019(2) 0.0191(19) 0.017(2) -0.0019(15) 0.0071(19) -0.0002(19)
N1' 0.027(3) 0.024(2) 0.019(3) 0.003(2) 0.008(2) -0.003(2)
C1' 0.031(3) 0.039(3) 0.025(3) -0.003(2) 0.009(3) -0.002(3)
C2' 0.035(3) 0.046(4) 0.038(3) -0.010(3) 0.009(3) -0.006(3)
C3' 0.035(4) 0.041(4) 0.046(4) -0.013(3) 0.015(3) -0.003(3)
C4' 0.030(3) 0.032(3) 0.038(3) -0.006(2) 0.015(3) -0.001(3)
C5' 0.021(3) 0.020(2) 0.022(3) 0.0015(19) 0.011(2) 0.000(2)
N2' 0.020(3) 0.025(3) 0.016(3) -0.002(2) 0.007(2) 0.000(2)
N3' 0.015(3) 0.016(3) 0.012(3) 0.001(2) 0.005(2) 0.0004(19)
C6' 0.018(3) 0.023(3) 0.0060(19) 0.002(2) -0.001(2) -0.0032(19)
C7' 0.013(3) 0.017(3) 0.020(2) 0.002(2) 0.004(2) -0.0022(17)
C8' 0.018(3) 0.030(3) 0.0148(19) -0.005(2) -0.002(2) -0.005(2)
C9' 0.022(3) 0.025(3) 0.030(3) -0.004(2) 0.002(2) -0.006(2)
C10' 0.026(3) 0.023(3) 0.033(3) -0.002(2) 0.007(2) -0.002(2)
C11' 0.021(3) 0.021(3) 0.026(3) -0.003(2) 0.010(2) -0.001(2)
N4' 0.014(3) 0.018(3) 0.015(2) 0.004(2) 0.005(2) -0.0002(17)
N5 0.0304(12) 0.0219(16) 0.0343(15) 0.0066(12) 0.0165(12) 0.0098(12)
O6 0.0440(13) 0.064(3) 0.090(2) 0.0082(16) 0.0369(15) 0.050(2)
O7 0.0407(14) 0.025(2) 0.0347(14) -0.0131(11) -0.0054(11) 0.0036(14)
O8 0.0282(11) 0.059(3) 0.0363(16) -0.0100(16) 0.0031(13) 0.0233(15)
N5' 0.0304(12) 0.0219(16) 0.0343(15) 0.0066(12) 0.0165(12) 0.0098(12)
O6' 0.0440(13) 0.064(3) 0.090(2) 0.0082(16) 0.0369(15) 0.050(2)
O7' 0.0407(14) 0.025(2) 0.0347(14) -0.0131(11) -0.0054(11) 0.0036(14)
O8' 0.0282(11) 0.059(3) 0.0363(16) -0.0100(16) 0.0031(13) 0.0233(15)
O9 0.047(5) 0.069(7) 0.047(5) 0.007(5) -0.004(4) -0.017(4)

loop_
_atom_type_symbol
_atom_type_description
_atom_type_scat_dispersion_real
_atom_type_scat_dispersion_imag
_atom_type_scat_source
C C 0.0033 0.0016 'International Tables Vol C Tables 4.2.6.8 and 6.1.1.4'
H H 0.0000 0.0000 'International Tables Vol C Tables 4.2.6.8 and 6.1.1.4'
La La -0.2871 2.4523 'International Tables Vol C Tables 4.2.6.8 and 6.1.1.4'
N N 0.0061 0.0033 'International Tables Vol C Tables 4.2.6.8 and 6.1.1.4'
O O 0.0106 0.0060 'International Tables Vol C Tables 4.2.6.8 and 6.1.1.4'

loop_
_geom_angle_atom_site_label_1
_geom_angle_atom_site_label_2
_geom_angle_atom_site_label_3
_geom_angle_site_symmetry_1
_geom_angle_site_symmetry_3
_geom_angle
_geom_angle_publ_flag
O1 La1 O5 . . 131.31(5) ?
O1 La1 N1 . . 74.6(2) ?
O1 La1 N3 . . 66.31(17) ?
O1 La1 N4 . . 85.96(14) ?
O1 La1 N1' . . 83.07(18) ?
O1 La1 N3' . . 65.1(2) ?
O1 La1 N4' . . 74.6(3) ?
O2 La1 O1 . . 70.56(5) ?
O2 La1 O4 . . 134.03(4) ?
O2 La1 O5 . . 145.03(6) ?
O2 La1 N1 . . 143.4(2) ?
O2 La1 N3 . . 112.63(15) ?
O2 La1 N4 . . 68.32(13) ?
O2 La1 N1' . . 75.71(16) ?
O2 La1 N3' . . 118.17(18) ?
O2 La1 N4' . . 140.7(3) ?
O3 La1 O1 . . 71.15(5) ?
O3 La1 O2 . . 78.91(6) ?
O3 La1 O4 . . 84.00(5) ?
O3 La1 O5 . . 130.31(6) ?
O3 La1 N1 . . 79.82(16) ?
O3 La1 N3 . . 127.56(15) ?
O3 La1 N4 . . 144.90(14) ?
O3 La1 N1' . . 148.59(18) ?
O3 La1 N3' . . 121.26(17) ?
O3 La1 N4' . . 73.2(2) ?
O4 La1 O1 . . 141.26(5) ?
O4 La1 O5 . . 50.23(5) ?
O4 La1 N1 . . 72.1(2) ?
O4 La1 N3 . . 111.64(16) ?
O4 La1 N4 . . 128.03(14) ?
O4 La1 N1' . . 127.18(18) ?
O4 La1 N3' . . 107.23(19) ?
O4 La1 N4' . . 69.9(2) ?
O5 La1 N1 . . 69.4(2) ?
O5 La1 N3 . . 67.84(17) ?
O5 La1 N4 . . 84.78(14) ?
O5 La1 N1' . . 80.33(18) ?
O5 La1 N3' . . 67.2(2) ?
O5 La1 N4' . . 73.4(2) ?
O10 La1 O1 . . 143.00(5) ?
O10 La1 O2 . . 73.27(5) ?
O10 La1 O3 . . 109.21(5) ?
O10 La1 O4 . . 72.76(5) ?
O10 La1 O5 . . 78.09(5) ?
O10 La1 N1 . . 142.4(2) ?
O10 La1 N3 . . 123.20(15) ?
O10 La1 N4 . . 73.67(12) ?
O10 La1 N1' . . 80.82(16) ?
O10 La1 N3' . . 129.37(18) ?
O10 La1 N4' . . 142.2(3) ?
N1 La1 N3 . . 60.63(17) ?
N1 La1 N4 . . 120.08(16) ?
N3 La1 N4 . . 59.61(13) ?
N1' La1 N3' . . 58.56(16) ?
N1' La1 N4' . . 117.50(19) ?
N3' La1 N4' . . 59.0(2) ?
La1 O1 H1A . . 131.3(18) ?
La1 O1 H1B . . 123.4(18) ?
H1A O1 H1B . . 105(2) ?
La1 O2 H2A . . 118.5(19) ?
La1 O2 H2B . . 122(2) ?
H2A O2 H2B . . 105(2) ?
C14 O3 La1 3_675 . 107.31(13) ?
C12 O4 La1 . . 95.42(13) ?
C12 O5 La1 . . 93.60(13) ?
O4 C12 C13 . . 118.9(2) ?
O5 C12 O4 . . 120.66(19) ?
O5 C12 C13 . . 120.4(2) ?
C12 C13 H13A . . 109.5 ?
C12 C13 H13B . . 109.5 ?
C12 C13 H13C . . 109.5 ?
H13A C13 H13B . . 109.5 ?
H13A C13 H13C . . 109.5 ?
H13B C13 H13C . . 109.5 ?
La1 O10 La1 . 3_675 116.24(6) ?
C14 O10 La1 . 3_675 83.51(11) ?
C14 O10 La1 . . 156.33(14) ?
O3 C14 La1 3_675 3_675 50.25(10) ?
O3 C14 O10 3_675 . 121.44(19) ?
O3 C14 C15 3_675 . 118.55(19) ?
O10 C14 La1 . 3_675 72.88(11) ?
O10 C14 C15 . . 120.00(19) ?
C15 C14 La1 . 3_675 161.51(17) ?
C14 C15 H15A . . 109.5 ?
C14 C15 H15B . . 109.5 ?
C14 C15 H15C . . 109.5 ?
H15A C15 H15B . . 109.5 ?
H15A C15 H15C . . 109.5 ?
H15B C15 H15C . . 109.5 ?
C1 N1 La1 . . 120.6(5) ?
C5 N1 La1 . . 122.5(4) ?
C5 N1 C1 . . 116.8(6) ?
N1 C1 H1 . . 117.9 ?
N1 C1 C2 . . 124.2(6) ?
C2 C1 H1 . . 117.9 ?
C1 C2 H2 . . 121.4 ?
C1 C2 C3 . . 117.2(5) ?
C3 C2 H2 . . 121.4 ?
C2 C3 H3 . . 120.2 ?
C4 C3 C2 . . 119.6(5) ?
C4 C3 H3 . . 120.2 ?
C3 C4 H4 . . 120.5 ?
C3 C4 C5 . . 119.1(5) ?
C5 C4 H4 . . 120.5 ?
N1 C5 C4 . . 123.0(5) ?
N1 C5 N2 . . 117.5(5) ?
N2 C5 C4 . . 119.5(5) ?
C5 N2 H2C . . 119.7 ?
N3 N2 C5 . . 120.5(5) ?
N3 N2 H2C . . 119.7 ?
N2 N3 La1 . . 118.6(4) ?
C6 N3 La1 . . 123.6(4) ?
C6 N3 N2 . . 117.8(6) ?
N3 C6 H6 . . 120.1 ?
N3 C6 C7 . . 119.8(5) ?
C7 C6 H6 . . 120.1 ?
C8 C7 C6 . . 119.5(5) ?
N4 C7 C6 . . 117.4(4) ?
N4 C7 C8 . . 123.1(4) ?
C7 C8 H8 . . 120.9 ?
C9 C8 C7 . . 118.2(5) ?
C9 C8 H8 . . 120.9 ?
C8 C9 H9 . . 120.3 ?
C8 C9 C10 . . 119.4(5) ?
C10 C9 H9 . . 120.3 ?
C9 C10 H10 . . 120.8 ?
C9 C10 C11 . . 118.5(5) ?
C11 C10 H10 . . 120.8 ?
C10 C11 H11 . . 118.1 ?
N4 C11 C10 . . 123.8(5) ?
N4 C11 H11 . . 118.1 ?
C7 N4 La1 . . 119.1(3) ?
C11 N4 La1 . . 123.4(4) ?
C11 N4 C7 . . 117.1(5) ?
C1' N1' La1 . . 118.7(5) ?
C5' N1' La1 . . 122.6(4) ?
C5' N1' C1' . . 118.2(7) ?
N1' C1' H1' . . 118.5 ?
N1' C1' C2' . . 123.0(7) ?
C2' C1' H1' . . 118.5 ?
C1' C2' H2' . . 121.5 ?
C1' C2' C3' . . 117.1(6) ?
C3' C2' H2' . . 121.5 ?
C2' C3' H3' . . 119.6 ?
C4' C3' C2' . . 120.7(6) ?
C4' C3' H3' . . 119.6 ?
C3' C4' H4' . . 120.6 ?
C3' C4' C5' . . 118.8(6) ?
C5' C4' H4' . . 120.6 ?
N1' C5' C4' . . 122.1(6) ?
N1' C5' N2' . . 118.0(6) ?
N2' C5' C4' . . 119.9(6) ?
C5' N2' H2'A . . 119.8 ?
N3' N2' C5' . . 120.3(6) ?
N3' N2' H2'A . . 119.8 ?
N2' N3' La1 . . 120.0(4) ?
C6' N3' La1 . . 122.3(6) ?
C6' N3' N2' . . 117.6(7) ?
N3' C6' H6' . . 120.0 ?
N3' C6' C7' . . 120.1(7) ?
C7' C6' H6' . . 120.0 ?
C8' C7' C6' . . 119.7(6) ?
N4' C7' C6' . . 117.6(6) ?
N4' C7' C8' . . 122.6(6) ?
C7' C8' H8' . . 121.1 ?
C9' C8' C7' . . 117.7(6) ?
C9' C8' H8' . . 121.1 ?
C8' C9' H9' . . 119.9 ?
C8' C9' C10' . . 120.2(6) ?
C10' C9' H9' . . 119.9 ?
C9' C10' H10' . . 120.8 ?
C9' C10' C11' . . 118.5(7) ?
C11' C10' H10' . . 120.8 ?
C10' C11' H11' . . 118.5 ?
N4' C11' C10' . . 123.1(8) ?
N4' C11' H11' . . 118.5 ?
C7' N4' La1 . . 120.9(5) ?
C11' N4' La1 . . 121.2(6) ?
C11' N4' C7' . . 117.9(8) ?
O6 N5 O8 . . 122.0(3) ?
O7 N5 O6 . . 116.7(3) ?
O7 N5 O8 . . 121.2(4) ?
O6' N5' O8' . . 118.5(17) ?
O7' N5' O6' . . 120.1(19) ?
O7' N5' O8' . . 120.4(19) ?
H9A O9 H9B . . 104(3) ?

loop_
_geom_bond_atom_site_label_1
_geom_bond_atom_site_label_2
_geom_bond_site_symmetry_2
_geom_bond_distance
_geom_bond_publ_flag
La1 O1 . 2.5659(14) ?
La1 O2 . 2.5395(15) ?
La1 O3 . 2.5184(16) ?
La1 O4 . 2.5653(15) ?
La1 O5 . 2.6073(16) ?
La1 O10 . 2.4814(14) ?
La1 N1 . 2.626(8) ?
La1 N3 . 2.683(7) ?
La1 N4 . 2.768(6) ?
La1 N1' . 2.712(8) ?
La1 N3' . 2.752(8) ?
La1 N4' . 2.771(9) ?
O1 H1A . 0.763(14) ?
O1 H1B . 0.760(14) ?
O2 H2A . 0.761(14) ?
O2 H2B . 0.761(14) ?
O3 C14 3_675 1.251(2) ?
O4 C12 . 1.267(3) ?
O5 C12 . 1.260(3) ?
C12 C13 . 1.500(3) ?
C13 H13A . 0.9600 ?
C13 H13B . 0.9600 ?
C13 H13C . 0.9600 ?
O10 C14 . 1.261(2) ?
C14 C15 . 1.491(3) ?
C15 H15A . 0.9600 ?
C15 H15B . 0.9600 ?
C15 H15C . 0.9600 ?
N1 C1 . 1.345(7) ?
N1 C5 . 1.340(8) ?
C1 H1 . 0.9300 ?
C1 C2 . 1.385(9) ?
C2 H2 . 0.9300 ?
C2 C3 . 1.396(7) ?
C3 H3 . 0.9300 ?
C3 C4 . 1.364(6) ?
C4 H4 . 0.9300 ?
C4 C5 . 1.390(6) ?
C5 N2 . 1.377(6) ?
N2 H2C . 0.8600 ?
N2 N3 . 1.346(6) ?
N3 C6 . 1.289(7) ?
C6 H6 . 0.9300 ?
C6 C7 . 1.443(6) ?
C7 C8 . 1.400(7) ?
C7 N4 . 1.355(6) ?
C8 H8 . 0.9300 ?
C8 C9 . 1.386(6) ?
C9 H9 . 0.9300 ?
C9 C10 . 1.388(7) ?
C10 H10 . 0.9300 ?
C10 C11 . 1.388(7) ?
C11 H11 . 0.9300 ?
C11 N4 . 1.339(6) ?
N1' C1' . 1.345(8) ?
N1' C5' . 1.338(7) ?
C1' H1' . 0.9300 ?
C1' C2' . 1.389(10) ?
C2' H2' . 0.9300 ?
C2' C3' . 1.390(9) ?
C3' H3' . 0.9300 ?
C3' C4' . 1.356(8) ?
C4' H4' . 0.9300 ?
C4' C5' . 1.394(8) ?
C5' N2' . 1.365(6) ?
N2' H2'A . 0.8600 ?
N2' N3' . 1.340(8) ?
N3' C6' . 1.298(7) ?
C6' H6' . 0.9300 ?
C6' C7' . 1.441(8) ?
C7' C8' . 1.401(8) ?
C7' N4' . 1.355(10) ?
C8' H8' . 0.9300 ?
C8' C9' . 1.363(8) ?
C9' H9' . 0.9300 ?
C9' C10' . 1.379(9) ?
C10' H10' . 0.9300 ?
C10' C11' . 1.386(11) ?
C11' H11' . 0.9300 ?
C11' N4' . 1.319(9) ?
N5 O6 . 1.238(3) ?
N5 O7 . 1.233(4) ?
N5 O8 . 1.248(3) ?
N5' O6' . 1.216(14) ?
N5' O7' . 1.208(15) ?
N5' O8' . 1.231(15) ?
O9 H9A . 0.761(16) ?
O9 H9B . 0.762(16) ?

loop_
_geom_hbond_atom_site_label_D
_geom_hbond_atom_site_label_H
_geom_hbond_atom_site_label_A
_geom_hbond_site_symmetry_A
_geom_hbond_distance_DH
_geom_hbond_distance_HA
_geom_hbond_distance_DA
_geom_hbond_angle_DHA
_geom_hbond_publ_flag
O1 H1A O6 . 0.763(14) 2.271(17) 2.994(3) 158(3) yes
O1 H1A O7 . 0.763(14) 2.586(19) 3.273(6) 151(2) yes
O1 H1A O6' . 0.763(14) 2.19(2) 2.901(14) 154(2) yes
O1 H1B O8 4_575 0.760(14) 2.034(15) 2.793(4) 176(3) yes
O1 H1B O8' 4_575 0.760(14) 1.97(3) 2.73(2) 171(3) yes
O2 H2A O4 3_675 0.761(14) 1.948(15) 2.6971(19) 168(3) yes
O2 H2B O7 4_575 0.761(14) 2.032(16) 2.786(4) 171(3) yes
O2 H2B N5' 4_575 0.761(14) 2.68(2) 3.419(16) 164(3) yes
O2 H2B O7' 4_575 0.761(14) 1.79(3) 2.54(2) 167(3) yes
C13 H13A O7 2_655 0.96 2.53 3.483(5) 170.2 yes
C13 H13A O7' 2_655 0.96 2.33 3.27(3) 167.0 yes
C13 H13C O7 3_676 0.96 2.65 3.544(6) 155.0 yes
C15 H15A O9 . 0.96 2.62 3.350(10) 133.4 yes
C2 H2 O6 3_776 0.93 2.57 3.420(6) 152.6 yes
N2 H2C O5 3_676 0.86 2.13 2.898(7) 149.2 yes
C11 H11 O9 . 0.93 2.57 3.150(10) 120.5 yes
N2' H2'A O5 3_676 0.86 2.30 3.028(7) 142.3 yes
C6' H6' O5 3_676 0.93 2.32 3.067(9) 137.7 yes
C10' H10' O6' 3_776 0.93 2.34 3.260(18) 169.8 yes
O9 H9A O6 1_454 0.761(16) 2.66(14) 3.062(9) 115(13) yes
O9 H9B O8 1_454 0.762(16) 2.57(10) 3.241(11) 147(16) yes

loop_
_geom_torsion_atom_site_label_1
_geom_torsion_atom_site_label_2
_geom_torsion_atom_site_label_3
_geom_torsion_atom_site_label_4
_geom_torsion_site_symmetry_1
_geom_torsion_site_symmetry_2
_geom_torsion_site_symmetry_3
_geom_torsion_site_symmetry_4
_geom_torsion
_geom_torsion_publ_flag
La1 O4 C12 O5 . . . . 3.1(2) ?
La1 O4 C12 C13 . . . . -176.59(19) ?
La1 O5 C12 O4 . . . . -3.0(2) ?
La1 O5 C12 C13 . . . . 176.64(19) ?
La1 O10 C14 La1 . . . 3_675 148.0(3) ?
La1 O10 C14 O3 3_675 . . 3_675 13.4(2) ?
La1 O10 C14 O3 . . . 3_675 161.5(2) ?
La1 O10 C14 C15 3_675 . . . -165.5(2) ?
La1 O10 C14 C15 . . . . -17.4(5) ?
La1 N1 C1 C2 . . . . -178.9(9) ?
La1 N1 C5 C4 . . . . 177.9(5) ?
La1 N1 C5 N2 . . . . -3.2(10) ?
La1 N3 C6 C7 . . . . -1.0(9) ?
La1 N1' C1' C2' . . . . 173.1(7) ?
La1 N1' C5' C4' . . . . -171.4(5) ?
La1 N1' C5' N2' . . . . 9.0(9) ?
La1 N3' C6' C7' . . . . 4.1(12) ?
N1 C1 C2 C3 . . . . 1.8(15) ?
N1 C5 N2 N3 . . . . 0.3(10) ?
C1 N1 C5 C4 . . . . 0.5(12) ?
C1 N1 C5 N2 . . . . 179.4(8) ?
C1 C2 C3 C4 . . . . -1.1(11) ?
C2 C3 C4 C5 . . . . 0.3(9) ?
C3 C4 C5 N1 . . . . 0.1(10) ?
C3 C4 C5 N2 . . . . -178.8(6) ?
C4 C5 N2 N3 . . . . 179.3(6) ?
C5 N1 C1 C2 . . . . -1.5(15) ?
C5 N2 N3 La1 . . . . 2.5(8) ?
C5 N2 N3 C6 . . . . -179.0(7) ?
N2 N3 C6 C7 . . . . -179.4(6) ?
N3 C6 C7 C8 . . . . 175.6(6) ?
N3 C6 C7 N4 . . . . -5.1(9) ?
C6 C7 C8 C9 . . . . 178.7(5) ?
C6 C7 N4 La1 . . . . 8.3(7) ?
C6 C7 N4 C11 . . . . -178.5(6) ?
C7 C8 C9 C10 . . . . -0.2(8) ?
C8 C7 N4 La1 . . . . -172.4(4) ?
C8 C7 N4 C11 . . . . 0.8(9) ?
C8 C9 C10 C11 . . . . 0.6(9) ?
C9 C10 C11 N4 . . . . -0.4(10) ?
C10 C11 N4 La1 . . . . 172.5(5) ?
C10 C11 N4 C7 . . . . -0.3(10) ?
N4 C7 C8 C9 . . . . -0.6(8) ?
N1' C1' C2' C3' . . . . -2.6(13) ?
N1' C5' N2' N3' . . . . -5.7(11) ?
C1' N1' C5' C4' . . . . 0.3(11) ?
C1' N1' C5' N2' . . . . -179.3(7) ?
C1' C2' C3' C4' . . . . 2.6(12) ?
C2' C3' C4' C5' . . . . -1.3(11) ?
C3' C4' C5' N1' . . . . -0.2(11) ?
C3' C4' C5' N2' . . . . 179.4(7) ?
C4' C5' N2' N3' . . . . 174.7(8) ?
C5' N1' C1' C2' . . . . 1.2(13) ?
C5' N2' N3' La1 . . . . -0.2(10) ?
C5' N2' N3' C6' . . . . -177.8(8) ?
N2' N3' C6' C7' . . . . -178.3(8) ?
N3' C6' C7' C8' . . . . 175.9(9) ?
N3' C6' C7' N4' . . . . -2.0(13) ?
C6' C7' C8' C9' . . . . -176.0(7) ?
C6' C7' N4' La1 . . . . -1.0(12) ?
C6' C7' N4' C11' . . . . 176.2(10) ?
C7' C8' C9' C10' . . . . -1.3(11) ?
C8' C7' N4' La1 . . . . -178.9(6) ?
C8' C7' N4' C11' . . . . -1.7(15) ?
C8' C9' C10' C11' . . . . 0.7(14) ?
C9' C10' C11' N4' . . . . -0.6(18) ?
C10' C11' N4' La1 . . . . 178.2(10) ?
C10' C11' N4' C7' . . . . 1.0(18) ?
N4' C7' C8' C9' . . . . 1.8(12) ?
